data_7041553
loop_
_publ_author_name
'Corcos, Amanda R.'
'Berry, John F.'

_publ_section_title
;
 Anilinopyridinate-supported Ru2(x+) (x = 5 or 6) paddlewheel complexes
 with labile axial ligands.
;
_journal_issue 17
_journal_name_full 'Dalton transactions (Cambridge, England : 2003)'
_journal_page_first 5532
_journal_page_last 5539
_journal_paper_doi 10.1039/c6dt04328c
_journal_volume 46
_journal_year 2017
_chemical_formula_moiety 'C45 H36 F3 N8 O3 Ru2 S'
_chemical_formula_sum 'C49 H44 F3 N8 O4 Ru2 S'
_chemical_formula_weight 1100.12
_chemical_properties_physical ', Moisture-sensitive'
_space_group_crystal_system tetragonal
_space_group_IT_number 130
_space_group_name_Hall '-P 4a 2ac'
_space_group_name_H-M_alt 'P 4/n c c'
_symmetry_space_group_name_Hall '-P 4a 2ac'
_symmetry_space_group_name_H-M 'P 4/n c c :2'
_atom_sites_solution_hydrogens geom
_atom_sites_solution_primary direct
_audit_update_record
;
2016-11-13 deposited with the CCDC.
2016-12-22 downloaded from the CCDC.
;
_cell_angle_alpha 90
_cell_angle_beta 90
_cell_angle_gamma 90
_cell_formula_units_Z 4
_cell_length_a 13.6942(2)
_cell_length_b 13.6942(2)
_cell_length_c 24.9354(4)
_cell_measurement_reflns_used 9306
_cell_measurement_temperature 200(2)
_cell_measurement_theta_max 25.35
_cell_measurement_theta_min 2.21
_cell_volume 4676.16(12)
_computing_cell_refinement 'SAINT+ Ver. 8.34A (Bruker-AXS, 2014)'
_computing_data_collection 'APEX2 Ver. 2014.11-0 (Bruker-AXS, 2014)'
_computing_data_reduction 'SAINT+ Ver. 8.34A (Bruker-AXS, 2014)'
_computing_molecular_graphics 'Olex2 (Dolomanov et al., 2009)'
_computing_publication_material 'Olex2 (Dolomanov et al., 2009)'
_computing_structure_refinement 'XL (Sheldrick, 2008)'
_computing_structure_solution 'SIR2004 (Burla et al., 2007)'
_diffrn_ambient_temperature 200.01
_diffrn_detector_area_resol_mean 7.9
_diffrn_detector_type 'CCD area detector'
_diffrn_measured_fraction_theta_full 0.993
_diffrn_measured_fraction_theta_max 0.993
_diffrn_measurement_device 'three-circle diffractometer'
_diffrn_measurement_device_type 'Bruker SMART APEX2 area detector'
_diffrn_measurement_method '0.5\% \w and 0.5\% \f scans'
_diffrn_radiation_probe x-ray
_diffrn_radiation_type MoK\a
_diffrn_radiation_wavelength 0.71073
_diffrn_reflns_av_R_equivalents 0.0253
_diffrn_reflns_av_unetI/netI 0.0063
_diffrn_reflns_Laue_measured_fraction_full 0.993
_diffrn_reflns_Laue_measured_fraction_max 0.993
_diffrn_reflns_limit_h_max 16
_diffrn_reflns_limit_h_min -16
_diffrn_reflns_limit_k_max 16
_diffrn_reflns_limit_k_min -16
_diffrn_reflns_limit_l_max 30
_diffrn_reflns_limit_l_min -30
_diffrn_reflns_number 85716
_diffrn_reflns_point_group_measured_fraction_full 0.993
_diffrn_reflns_point_group_measured_fraction_max 0.993
_diffrn_reflns_theta_full 25.383
_diffrn_reflns_theta_max 25.383
_diffrn_reflns_theta_min 1.633
_diffrn_source 'microfocus sealed X-ray tube'
_exptl_absorpt_coefficient_mu 0.757
_exptl_absorpt_correction_T_max 0.9376
_exptl_absorpt_correction_T_min 0.8610
_exptl_absorpt_correction_type analytical
_exptl_absorpt_process_details 'SADABS-2014/5 (Krause et al., 2015) was used for absorption correction.'
_exptl_crystal_colour green
_exptl_crystal_colour_primary green
_exptl_crystal_density_diffrn 1.563
_exptl_crystal_density_method 'not measured'
_exptl_crystal_description block
_exptl_crystal_F_000 2228
_exptl_crystal_size_max 0.21
_exptl_crystal_size_mid 0.197
_exptl_crystal_size_min 0.127
_refine_diff_density_max 0.779
_refine_diff_density_min -0.376
_refine_diff_density_rms 0.069
_refine_ls_extinction_method none
_refine_ls_goodness_of_fit_ref 1.083
_refine_ls_hydrogen_treatment constr
_refine_ls_matrix_type full
_refine_ls_number_parameters 184
_refine_ls_number_reflns 2153
_refine_ls_number_restraints 30
_refine_ls_restrained_S_all 1.080
_refine_ls_R_factor_all 0.0431
_refine_ls_R_factor_gt 0.0377
_refine_ls_shift/su_max 0.001
_refine_ls_shift/su_mean 0.000
_refine_ls_structure_factor_coef Fsqd
_refine_ls_weighting_details 'w=1/[\s^2^(Fo^2^)+(0.1200P)^2^+13.1845P] where P=(Fo^2^+2Fc^2^)/3'
_refine_ls_weighting_scheme calc
_refine_ls_wR_factor_gt 0.1866
_refine_ls_wR_factor_ref 0.1977
_reflns_Friedel_coverage 0.000
_reflns_number_gt 1891
_reflns_number_total 2153
_reflns_threshold_expression 'I > 2\s(I)'
_cod_data_source_file c6dt04328c2.cif
_cod_data_source_block Compound5
_cod_depositor_comments 'Adding full bibliography for 7041550--7041554.cif.'
_cod_original_cell_volume 4676.16(16)
_cod_database_code 7041553
_shelx_space_group_comment
;
The symmetry employed for this shelxl refinement is uniquely defined
by the following loop, which should always be used as a source of
symmetry information in preference to the above space-group names.
They are only intended as comments.
;
_shelx_estimated_absorpt_t_max 0.910
_shelx_estimated_absorpt_t_min 0.857
_olex2_refinement_description
;
1. Fixed Uiso
 At 1.2 times of:
  All C(H) groups
2. Uiso/Uaniso restraints and constraints
Uanis(O2) = Uanis(O3)
3. Rigid body (RIGU) restrains
 S1, F3, C12, F2, F1
 with sigma for 1-2 distances of 0.004 and sigma for 1-3 distances of 0.004
4. Others
 Fixed Sof: S1(0.25) F1(0.25) F2(0.25) F3(0.25) O2(0.25) O3(0.25) C12(0.25)
5.a Aromatic/amide H refined with riding coordinates:
 C1(H1), C2(H2), C3(H3), C4(H4), C7(H7), C8(H8), C9(H9), C10(H10), C11(H11)
;
_shelx_shelxl_version_number 2014/7
_olex2_submission_special_instructions 'No special instructions were received'

loop_
_space_group_symop_operation_xyz
'x, y, z'
'-x+1/2, -y+1/2, z'
'-y+1/2, x, z'
'y, -x+1/2, z'
'-x, y+1/2, -z+1/2'
'x+1/2, -y, -z+1/2'
'y+1/2, x+1/2, -z+1/2'
'-y, -x, -z+1/2'
'-x, -y, -z'
'x-1/2, y-1/2, -z'
'y-1/2, -x, -z'
'-y, x-1/2, -z'
'x, -y-1/2, z-1/2'
'-x-1/2, y, z-1/2'
'-y-1/2, -x-1/2, z-1/2'
'y, x, z-1/2'

loop_
_atom_site_label
_atom_site_type_symbol
_atom_site_fract_x
_atom_site_fract_y
_atom_site_fract_z
_atom_site_U_iso_or_equiv
_atom_site_adp_type
_atom_site_occupancy
_atom_site_site_symmetry_order
_atom_site_calc_flag
_atom_site_refinement_flags_posn
_atom_site_refinement_flags_adp
_atom_site_refinement_flags_occupancy
_atom_site_disorder_assembly
_atom_site_disorder_group
Ru1 Ru 0.7500 0.7500 0.45210(3) 0.0263(3) Uani 1 4 d S T P A .
Ru2 Ru 0.7500 0.7500 0.54261(3) 0.0259(3) Uani 1 4 d S T P . .
S1 S 0.7965(4) 0.7381(10) 0.31052(19) 0.0405(11) Uani 0.25 1 d . U . A -1
F1 F 0.670(2) 0.8608(16) 0.2749(13) 0.074(5) Uani 0.25 1 d . U . A -1
F2 F 0.6198(15) 0.7221(19) 0.2751(14) 0.073(5) Uani 0.25 1 d . U . A -1
F3 F 0.722(3) 0.767(6) 0.2154(4) 0.065(6) Uani 0.25 1 d . U . A -1
O2 O 0.8754(15) 0.797(2) 0.2965(11) 0.043(3) Uani 0.25 1 d . . . A -1
O3 O 0.8287(17) 0.6418(15) 0.3017(10) 0.043(3) Uani 0.25 1 d . . . A -1
C12 C 0.6994(18) 0.775(3) 0.2668(9) 0.057(4) Uani 0.25 1 d . U . A -1
O1 O 0.7500 0.7500 0.3625(3) 0.0389(15) Uani 1 4 d S T P . .
N1 N 0.5981(3) 0.7519(2) 0.45407(13) 0.0323(9) Uani 1 1 d . . . . .
N2 N 0.6097(2) 0.7005(2) 0.54205(12) 0.0286(8) Uani 1 1 d . . . . .
C1 C 0.5426(3) 0.7818(3) 0.41245(18) 0.0378(10) Uani 1 1 d . . . . .
H1 H 0.5744 0.8128 0.3832 0.045 Uiso 1 1 calc R . . . .
C2 C 0.4438(3) 0.7704(3) 0.4098(2) 0.0434(11) Uani 1 1 d . . . . .
H2 H 0.4072 0.7931 0.3799 0.052 Uiso 1 1 calc R . . . .
C3 C 0.3989(3) 0.7241(3) 0.45282(18) 0.0396(11) Uani 1 1 d . . . . .
H3 H 0.3307 0.7117 0.4516 0.048 Uiso 1 1 calc R . . . .
C4 C 0.4516(3) 0.6959(3) 0.49711(17) 0.0336(10) Uani 1 1 d . . . . .
H4 H 0.4205 0.6640 0.5263 0.040 Uiso 1 1 calc R . . . .
C5 C 0.5530(3) 0.7153(3) 0.49845(15) 0.0286(9) Uani 1 1 d . . . . .
C6 C 0.5731(3) 0.6441(3) 0.58565(16) 0.0318(9) Uani 1 1 d . . . . .
C7 C 0.5591(4) 0.6866(4) 0.6354(2) 0.0552(13) Uani 1 1 d . . . . .
H7 H 0.5701 0.7546 0.6402 0.066 Uiso 1 1 calc R . . . .
C8 C 0.5290(6) 0.6299(5) 0.6782(2) 0.0741(19) Uani 1 1 d . . . . .
H8 H 0.5211 0.6589 0.7126 0.089 Uiso 1 1 calc R . . . .
C9 C 0.5105(5) 0.5325(4) 0.6716(2) 0.0586(15) Uani 1 1 d . . . . .
H9 H 0.4871 0.4944 0.7008 0.070 Uiso 1 1 calc R . . . .
C10 C 0.5260(4) 0.4908(4) 0.6230(2) 0.0470(12) Uani 1 1 d . . . . .
H10 H 0.5155 0.4227 0.6188 0.056 Uiso 1 1 calc R . . . .
C11 C 0.5566(3) 0.5449(3) 0.57977(19) 0.0397(10) Uani 1 1 d . . . . .
H11 H 0.5664 0.5144 0.5460 0.048 Uiso 1 1 calc R . . . .

loop_
_atom_site_aniso_label
_atom_site_aniso_U_11
_atom_site_aniso_U_22
_atom_site_aniso_U_33
_atom_site_aniso_U_23
_atom_site_aniso_U_13
_atom_site_aniso_U_12
Ru1 0.0260(4) 0.0260(4) 0.0268(5) 0.000 0.000 0.000
Ru2 0.0255(4) 0.0255(4) 0.0268(5) 0.000 0.000 0.000
S1 0.038(3) 0.052(4) 0.031(2) 0.002(3) 0.0020(18) 0.001(5)
F1 0.085(12) 0.077(8) 0.059(10) 0.002(8) -0.024(10) 0.019(7)
F2 0.056(7) 0.098(12) 0.064(10) 0.014(11) -0.019(7) -0.006(7)
F3 0.074(13) 0.081(16) 0.040(4) 0.005(8) -0.015(6) -0.001(8)
O2 0.037(6) 0.043(7) 0.048(7) -0.016(9) 0.002(6) 0.011(5)
O3 0.037(6) 0.043(7) 0.048(7) -0.016(9) 0.002(6) 0.011(5)
C12 0.052(8) 0.073(9) 0.045(6) 0.005(8) -0.014(6) 0.006(6)
O1 0.044(2) 0.044(2) 0.030(3) 0.000 0.000 0.000
N1 0.033(2) 0.030(2) 0.034(2) -0.0027(13) -0.0015(14) -0.0067(14)
N2 0.0262(17) 0.0267(18) 0.0330(18) -0.0008(13) 0.0030(13) 0.0026(14)
C1 0.042(2) 0.032(2) 0.040(2) -0.0020(18) -0.0069(19) 0.0009(18)
C2 0.042(2) 0.033(2) 0.055(3) -0.001(2) -0.017(2) 0.0032(18)
C3 0.024(2) 0.034(2) 0.061(3) -0.004(2) -0.0040(18) 0.0021(18)
C4 0.029(2) 0.022(2) 0.050(3) -0.0004(16) 0.0034(16) 0.0035(17)
C5 0.022(2) 0.022(2) 0.042(2) -0.0032(15) 0.0025(15) 0.0057(17)
C6 0.030(2) 0.032(2) 0.034(2) -0.0022(17) 0.0022(16) -0.0010(16)
C7 0.078(4) 0.040(3) 0.047(3) -0.006(2) 0.016(3) -0.007(3)
C8 0.120(6) 0.060(4) 0.042(3) -0.005(3) 0.027(3) -0.012(4)
C9 0.072(4) 0.054(3) 0.050(3) 0.017(3) 0.017(3) -0.007(3)
C10 0.045(2) 0.034(2) 0.063(3) 0.007(2) 0.004(3) -0.006(2)
C11 0.042(2) 0.034(2) 0.042(3) 0.0003(19) 0.002(2) -0.0039(19)

loop_
_atom_type_symbol
_atom_type_description
_atom_type_scat_dispersion_real
_atom_type_scat_dispersion_imag
_atom_type_scat_source
C C 0.0033 0.0016 'International Tables Vol C Tables 4.2.6.8 and 6.1.1.4'
H H 0.0000 0.0000 'International Tables Vol C Tables 4.2.6.8 and 6.1.1.4'
F F 0.0171 0.0103 'International Tables Vol C Tables 4.2.6.8 and 6.1.1.4'
N N 0.0061 0.0033 'International Tables Vol C Tables 4.2.6.8 and 6.1.1.4'
O O 0.0106 0.0060 'International Tables Vol C Tables 4.2.6.8 and 6.1.1.4'
Ru Ru -1.2594 0.8363 'International Tables Vol C Tables 4.2.6.8 and 6.1.1.4'
S S 0.1246 0.1234 'International Tables Vol C Tables 4.2.6.8 and 6.1.1.4'

loop_
_geom_angle_atom_site_label_1
_geom_angle_atom_site_label_2
_geom_angle_atom_site_label_3
_geom_angle
_geom_angle_site_symmetry_1
_geom_angle_site_symmetry_3
O1 Ru1 Ru2 180.0 . .
N1 Ru1 Ru2 88.64(9) 3_655 .
N1 Ru1 Ru2 88.64(9) 2_665 .
N1 Ru1 Ru2 88.64(9) 4_565 .
N1 Ru1 Ru2 88.64(9) . .
N1 Ru1 O1 91.36(9) 4_565 .
N1 Ru1 O1 91.36(9) 2_665 .
N1 Ru1 O1 91.36(9) 3_655 .
N1 Ru1 O1 91.36(9) . .
N1 Ru1 N1 89.968(5) 3_655 .
N1 Ru1 N1 89.968(5) 4_565 2_665
N1 Ru1 N1 177.29(18) 2_665 .
N1 Ru1 N1 89.968(5) 4_565 .
N1 Ru1 N1 177.29(18) 4_565 3_655
N1 Ru1 N1 89.968(5) 3_655 2_665
N2 Ru2 Ru1 89.61(9) 3_655 .
N2 Ru2 Ru1 89.61(9) 2_665 .
N2 Ru2 Ru1 89.60(9) . .
N2 Ru2 Ru1 89.61(9) 4_565 .
N2 Ru2 N2 89.997(2) 2_665 4_565
N2 Ru2 N2 89.998(2) 4_565 .
N2 Ru2 N2 89.997(2) 2_665 3_655
N2 Ru2 N2 89.996(2) 3_655 .
N2 Ru2 N2 179.21(18) 2_665 .
N2 Ru2 N2 179.21(18) 3_655 4_565
O2 S1 O3 105.2(11) . .
O2 S1 C12 105.1(16) . .
O2 S1 O1 119.8(13) . .
O3 S1 C12 113.6(15) . .
O3 S1 O1 112.4(14) . .
O1 S1 C12 100.7(9) . .
F1 C12 S1 114(2) . .
F1 C12 F2 103(2) . .
F1 C12 F3 108(3) . .
F2 C12 S1 111(2) . .
F3 C12 S1 113.3(17) . .
F3 C12 F2 107(4) . .
S1 O1 Ru1 153.1(2) . .
C1 N1 Ru1 123.2(3) . .
C1 N1 C5 118.8(4) . .
C5 N1 Ru1 117.9(3) . .
C5 N2 Ru2 119.8(3) . .
C5 N2 C6 119.6(3) . .
C6 N2 Ru2 120.4(3) . .
N1 C1 H1 118.0 . .
N1 C1 C2 124.1(5) . .
C2 C1 H1 118.0 . .
C1 C2 H2 121.5 . .
C1 C2 C3 117.0(4) . .
C3 C2 H2 121.5 . .
C2 C3 H3 119.5 . .
C4 C3 C2 121.1(4) . .
C4 C3 H3 119.5 . .
C3 C4 H4 120.6 . .
C3 C4 C5 118.8(4) . .
C5 C4 H4 120.6 . .
N1 C5 C4 119.6(4) . .
N2 C5 N1 116.7(4) . .
N2 C5 C4 123.7(4) . .
C7 C6 N2 120.3(4) . .
C11 C6 N2 120.6(4) . .
C11 C6 C7 119.0(4) . .
C6 C7 H7 120.1 . .
C8 C7 C6 119.8(5) . .
C8 C7 H7 120.1 . .
C7 C8 H8 119.7 . .
C9 C8 C7 120.7(5) . .
C9 C8 H8 119.7 . .
C8 C9 H9 120.4 . .
C10 C9 C8 119.3(5) . .
C10 C9 H9 120.4 . .
C9 C10 H10 119.3 . .
C9 C10 C11 121.5(5) . .
C11 C10 H10 119.3 . .
C6 C11 H11 120.1 . .
C10 C11 C6 119.7(4) . .
C10 C11 H11 120.1 . .

loop_
_geom_bond_atom_site_label_1
_geom_bond_atom_site_label_2
_geom_bond_distance
_geom_bond_site_symmetry_2
Ru1 Ru2 2.2571(10) .
Ru1 O1 2.233(7) .
Ru1 N1 2.081(4) .
Ru1 N1 2.081(4) 3_655
Ru1 N1 2.081(4) 4_565
Ru1 N1 2.081(4) 2_665
Ru2 N2 2.038(3) 2_665
Ru2 N2 2.038(3) 4_565
Ru2 N2 2.038(3) 3_655
Ru2 N2 2.038(3) .
S1 O2 1.40(3) .
S1 O3 1.41(2) .
S1 C12 1.79(2) .
S1 O1 1.454(8) .
F1 C12 1.26(4) .
F2 C12 1.32(4) .
F3 C12 1.32(3) .
N1 C1 1.350(6) .
N1 C5 1.362(5) .
N2 C5 1.351(5) .
N2 C6 1.425(5) .
C1 H1 0.9500 .
C1 C2 1.364(6) .
C2 H2 0.9500 .
C2 C3 1.388(7) .
C3 H3 0.9500 .
C3 C4 1.375(6) .
C4 H4 0.9500 .
C4 C5 1.414(6) .
C6 C7 1.385(6) .
C6 C11 1.384(6) .
C7 H7 0.9500 .
C7 C8 1.383(7) .
C8 H8 0.9500 .
C8 C9 1.367(9) .
C9 H9 0.9500 .
C9 C10 1.357(8) .
C10 H10 0.9500 .
C10 C11 1.374(7) .
C11 H11 0.9500 .

loop_
_geom_torsion_atom_site_label_1
_geom_torsion_atom_site_label_2
_geom_torsion_atom_site_label_3
_geom_torsion_atom_site_label_4
_geom_torsion
Ru1 N1 C1 C2 170.0(3)
Ru1 N1 C5 N2 14.0(5)
Ru1 N1 C5 C4 -166.7(3)
Ru2 N2 C5 N1 8.5(5)
Ru2 N2 C5 C4 -170.9(3)
Ru2 N2 C6 C7 68.7(5)
Ru2 N2 C6 C11 -107.5(4)
O2 S1 C12 F1 -66(4)
O2 S1 C12 F2 179(3)
O2 S1 C12 F3 57(4)
O2 S1 O1 Ru1 -60.5(19)
O3 S1 C12 F1 179(3)
O3 S1 C12 F2 64(3)
O3 S1 C12 F3 -57(4)
O3 S1 O1 Ru1 63.8(16)
C12 S1 O1 Ru1 -174.9(12)
O1 S1 C12 F1 59(3)
O1 S1 C12 F2 -56(3)
O1 S1 C12 F3 -178(4)
N1 C1 C2 C3 -0.6(7)
N2 C6 C7 C8 -176.3(5)
N2 C6 C11 C10 176.8(4)
C1 N1 C5 N2 -170.0(4)
C1 N1 C5 C4 9.4(6)
C1 C2 C3 C4 3.3(7)
C2 C3 C4 C5 0.3(7)
C3 C4 C5 N1 -6.7(6)
C3 C4 C5 N2 172.6(4)
C5 N1 C1 C2 -5.8(6)
C5 N2 C6 C7 -116.0(5)
C5 N2 C6 C11 67.8(5)
C6 N2 C5 N1 -166.9(4)
C6 N2 C5 C4 13.8(6)
C6 C7 C8 C9 -1.7(11)
C7 C6 C11 C10 0.5(7)
C7 C8 C9 C10 2.8(11)
C8 C9 C10 C11 -2.3(10)
C9 C10 C11 C6 0.6(8)
C11 C6 C7 C8 0.0(8)
